data_4100622
loop_
_publ_author_name
'Price, C.P.'
'Grzesiak, A.L.'
'Matzger, A.J.'

_journal_name_full 'Journal of the American Chemical Society'
_journal_paper_doi 10.1021/ja042595u
_journal_year 2005
_chemical_formula_sum 'C12 H24 O2'
_chemical_formula_weight 200.31
_space_group_IT_number 14
_symmetry_cell_setting monoclinic
_symmetry_space_group_name_Hall '-P 2ybc'
_symmetry_space_group_name_H-M 'P 1 21/c 1'
_cell_angle_alpha 90.00
_cell_angle_beta 105.708(4)
_cell_angle_gamma 90.00
_cell_formula_units_Z 4
_cell_length_a 17.543(3)
_cell_length_b 6.1234(10)
_cell_length_c 12.0521(19)
_cell_measurement_temperature 295(2)
_cell_volume 1246.3(3)
_diffrn_ambient_temperature 295(2)
_exptl_crystal_density_diffrn 1.068
_cod_depositor_comments
;
The following automatic conversions were performed:
'_symmetry_cell_setting' value 'Monoclinic' changed to 'monoclinic'
according to '/home/saulius/struct/CIF-dictionaries/cif_core.dic'
dictionary named 'cif_core.dic' version 2.4.1 from 2010-06-29.

Automatic conversion script
Id: cif_fix_enum 1527 2010-12-29 10:47:43Z saulius 
;
_cod_original_sg_symbol_H-M 'P 21/c'
_cod_database_code 4100622

loop_
_symmetry_equiv_pos_as_xyz
'x, y, z'
'-x, y+1/2, -z+1/2'
'-x, -y, -z'
'x, -y-1/2, z-1/2'

loop_
_atom_site_label
_atom_site_type_symbol
_atom_site_fract_x
_atom_site_fract_y
_atom_site_fract_z
_atom_site_U_iso_or_equiv
_atom_site_adp_type
_atom_site_occupancy
_atom_site_symmetry_multiplicity
_atom_site_calc_flag
_atom_site_refinement_flags
_atom_site_disorder_assembly
_atom_site_disorder_group
C1 C 0.3621(3) 0.3407(9) 1.0409(5) 0.0325(15) Uani 1 1 d . . .
O1 O 0.4325(3) 0.0116(7) 1.1281(5) 0.0708(18) Uani 1 1 d . . .
H1A H 0.4672 0.0481 1.1856 0.106 Uiso 1 1 calc R . .
O2 O 0.4566(3) 0.5849(7) 1.1696(4) 0.080(2) Uani 1 1 d . . .
H2C H 0.4864 0.5533 1.2326 0.120 Uiso 1 1 calc R . .
C2 C 0.2806(4) 0.2327(12) 1.0239(7) 0.067(3) Uani 1 1 d . . .
H2A H 0.2640 0.2436 1.0941 0.081 Uiso 1 1 calc R . .
H2B H 0.2835 0.0794 1.0051 0.081 Uiso 1 1 calc R . .
C3 C 0.2209(4) 0.3517(12) 0.9245(7) 0.063(2) Uani 1 1 d . . .
H3A H 0.2200 0.2578 0.8583 0.075 Uiso 1 1 calc R . .
C4 C 0.2619(4) 0.5431(14) 0.9005(7) 0.073(3) Uani 1 1 d . . .
H4A H 0.2538 0.6511 0.9562 0.088 Uiso 1 1 calc R . .
C5 C 0.3488(3) 0.4980(11) 0.9391(6) 0.0445(17) Uani 1 1 d . . .
H5A H 0.3780 0.6324 0.9624 0.053 Uiso 1 1 calc R . .
H5B H 0.3665 0.4327 0.8770 0.053 Uiso 1 1 calc R . .
C6 C 0.4249(4) 0.1728(11) 1.0415(6) 0.055(2) Uani 1 1 d . . .
H6A H 0.4124 0.1015 0.9669 0.066 Uiso 1 1 calc R . .
H6B H 0.4753 0.2465 1.0525 0.066 Uiso 1 1 calc R . .
C7 C 0.3839(5) 0.4675(11) 1.1527(6) 0.059(2) Uani 1 1 d . . .
H7A H 0.3417 0.5697 1.1531 0.071 Uiso 1 1 calc R . .
H7B H 0.3885 0.3670 1.2164 0.071 Uiso 1 1 calc R . .
C8 C 0.2371(5) 0.6622(14) 0.7867(6) 0.079(3) Uani 1 1 d . . .
H8A H 0.1810 0.6863 0.7661 0.118 Uiso 1 1 calc R . .
H8B H 0.2506 0.5759 0.7283 0.118 Uiso 1 1 calc R . .
H8C H 0.2640 0.8001 0.7935 0.118 Uiso 1 1 calc R . .
C9 C 0.1357(3) 0.3426(10) 0.9299(5) 0.0385(17) Uani 1 1 d . . .
C10 C 0.0772(5) 0.4486(16) 0.8292(8) 0.098(3) Uani 1 1 d . . .
H10A H 0.0793 0.3777 0.7591 0.147 Uiso 1 1 calc R . .
H10B H 0.0902 0.6003 0.8258 0.147 Uiso 1 1 calc R . .
H10C H 0.0248 0.4354 0.8388 0.147 Uiso 1 1 calc R . .
C11 C 0.1115(5) 0.1103(15) 0.9354(12) 0.153(6) Uani 1 1 d . . .
H11A H 0.1161 0.0343 0.8679 0.230 Uiso 1 1 calc R . .
H11B H 0.0576 0.1046 0.9392 0.230 Uiso 1 1 calc R . .
H11C H 0.1452 0.0424 1.0028 0.230 Uiso 1 1 calc R . .
C12 C 0.1267(6) 0.459(2) 1.0364(9) 0.131(5) Uani 1 1 d . . .
H12A H 0.0724 0.4532 1.0383 0.196 Uiso 1 1 calc R . .
H12B H 0.1426 0.6091 1.0345 0.196 Uiso 1 1 calc R . .
H12C H 0.1596 0.3898 1.1040 0.196 Uiso 1 1 calc R . .

loop_
_atom_site_aniso_label
_atom_site_aniso_U_11
_atom_site_aniso_U_22
_atom_site_aniso_U_33
_atom_site_aniso_U_23
_atom_site_aniso_U_13
_atom_site_aniso_U_12
C1 0.036(4) 0.031(3) 0.035(4) -0.004(3) 0.016(3) 0.005(3)
O1 0.067(3) 0.032(3) 0.087(4) -0.005(3) -0.023(3) 0.009(2)
O2 0.095(4) 0.036(3) 0.073(4) -0.003(3) -0.039(3) 0.000(3)
C2 0.030(4) 0.060(5) 0.103(7) 0.047(4) 0.002(4) -0.001(3)
C3 0.040(4) 0.059(5) 0.078(6) 0.035(4) -0.003(4) 0.004(4)
C4 0.059(5) 0.090(6) 0.062(6) 0.043(5) 0.002(4) -0.015(4)
C5 0.040(4) 0.051(4) 0.048(4) 0.000(3) 0.022(3) -0.009(3)
C6 0.057(5) 0.033(4) 0.060(5) -0.007(4) -0.010(4) 0.011(4)
C7 0.078(6) 0.047(5) 0.056(5) 0.018(4) 0.027(4) 0.031(4)
C8 0.078(6) 0.086(6) 0.066(6) 0.034(5) 0.011(5) -0.005(5)
C9 0.031(4) 0.032(4) 0.046(4) 0.001(3) 0.001(3) -0.001(3)
C10 0.050(5) 0.120(8) 0.112(8) 0.029(6) 0.000(5) 0.016(5)
C11 0.060(6) 0.060(7) 0.289(16) 0.027(8) -0.040(8) -0.026(5)
C12 0.082(7) 0.207(13) 0.117(9) -0.029(8) 0.049(7) 0.051(7)

loop_
_geom_bond_atom_site_label_1
_geom_bond_atom_site_label_2
_geom_bond_distance
_geom_bond_site_symmetry_2
_geom_bond_publ_flag
C1 C7 1.512(9) . ?
C1 C6 1.505(8) . ?
C1 C5 1.527(8) . ?
C1 C2 1.537(8) . ?
O1 C6 1.416(8) . ?
O1 H1A 0.8200 . ?
O2 C7 1.430(9) . ?
O2 H2C 0.8200 . ?
C2 C3 1.544(9) . ?
C2 H2A 0.9700 . ?
C2 H2B 0.9700 . ?
C3 C4 1.445(9) . ?
C3 C9 1.515(9) . ?
C3 H3A 0.9800 . ?
C4 C5 1.494(9) . ?
C4 C8 1.509(10) . ?
C4 H4A 0.9800 . ?
C5 H5A 0.9700 . ?
C5 H5B 0.9700 . ?
C6 H6A 0.9700 . ?
C6 H6B 0.9700 . ?
C7 H7A 0.9700 . ?
C7 H7B 0.9700 . ?
C8 H8A 0.9600 . ?
C8 H8B 0.9600 . ?
C8 H8C 0.9600 . ?
C9 C11 1.492(10) . ?
C9 C10 1.507(9) . ?
C9 C12 1.515(11) . ?
C10 H10A 0.9600 . ?
C10 H10B 0.9600 . ?
C10 H10C 0.9600 . ?
C11 H11A 0.9600 . ?
C11 H11B 0.9600 . ?
C11 H11C 0.9600 . ?
C12 H12A 0.9600 . ?
C12 H12B 0.9600 . ?
C12 H12C 0.9600 . ?
